data_2230588
loop_
_publ_author_name
'Zhao, Liang'
'Feng, Li-ping'

_publ_section_title
;
 Ethylenediaminium dinicotinate
;
_journal_coeditor_code BX2355
_journal_issue 7
_journal_name_full 'Acta Crystallographica Section E'
_journal_page_first o1789
_journal_paper_doi 10.1107/S1600536811023877
_journal_volume 67
_journal_year 2011
_chemical_formula_iupac 'C2 H10 N2 2+, 2C6 H4 N O2 -'
_chemical_formula_moiety 'C2 H10 N2 2+, 2(C6 H4 N O2 -)'
_chemical_formula_sum 'C14 H18 N4 O4'
_chemical_formula_weight 306.32
_chemical_name_systematic
;
Ethylenediaminium dinicotinate
;
_space_group_IT_number 14
_symmetry_cell_setting monoclinic
_symmetry_space_group_name_Hall '-P 2ybc'
_symmetry_space_group_name_H-M 'P 1 21/c 1'
_atom_sites_solution_hydrogens geom
_atom_sites_solution_primary direct
_atom_sites_solution_secondary difmap
_audit_creation_method SHELXL-97
_cell_angle_alpha 90.00
_cell_angle_beta 102.03(3)
_cell_angle_gamma 90.00
_cell_formula_units_Z 2
_cell_length_a 6.2953(13)
_cell_length_b 16.835(3)
_cell_length_c 6.8288(14)
_cell_measurement_reflns_used 1618
_cell_measurement_temperature 298(2)
_cell_measurement_theta_max 27.45
_cell_measurement_theta_min 3.28
_cell_volume 707.8(3)
_computing_cell_refinement 'CrystalClear (Rigaku, 2005)'
_computing_data_collection 'CrystalClear (Rigaku, 2005)'
_computing_data_reduction 'CrystalClear (Rigaku, 2005)'
_computing_molecular_graphics 'SHELXTL (Sheldrick, 2008)'
_computing_publication_material 'SHELXTL (Sheldrick, 2008)'
_computing_structure_refinement 'SHELXL97 (Sheldrick, 2008)'
_computing_structure_solution 'SHELXS97 (Sheldrick, 2008)'
_diffrn_ambient_temperature 298(2)
_diffrn_detector_area_resol_mean 13.6612
_diffrn_measured_fraction_theta_full 0.999
_diffrn_measured_fraction_theta_max 0.999
_diffrn_measurement_device_type 'Rigaku Mercury2'
_diffrn_measurement_method 'CCD profile fitting'
_diffrn_radiation_monochromator graphite
_diffrn_radiation_source 'fine-focus sealed tube'
_diffrn_radiation_type MoK\a
_diffrn_radiation_wavelength 0.71073
_diffrn_reflns_av_R_equivalents 0.0561
_diffrn_reflns_av_sigmaI/netI 0.0456
_diffrn_reflns_limit_h_max 8
_diffrn_reflns_limit_h_min -7
_diffrn_reflns_limit_k_max 21
_diffrn_reflns_limit_k_min -21
_diffrn_reflns_limit_l_max 8
_diffrn_reflns_limit_l_min -8
_diffrn_reflns_number 7181
_diffrn_reflns_theta_full 27.45
_diffrn_reflns_theta_max 27.45
_diffrn_reflns_theta_min 3.28
_exptl_absorpt_coefficient_mu 0.108
_exptl_absorpt_correction_T_max 1.000
_exptl_absorpt_correction_T_min 0.910
_exptl_absorpt_correction_type multi-scan
_exptl_absorpt_process_details '(CrystalClear; Rigaku, 2005)'
_exptl_crystal_colour colourless
_exptl_crystal_density_diffrn 1.437
_exptl_crystal_density_method 'not measured'
_exptl_crystal_description block
_exptl_crystal_F_000 324
_exptl_crystal_size_max 0.30
_exptl_crystal_size_mid 0.05
_exptl_crystal_size_min 0.05
_refine_diff_density_max 0.234
_refine_diff_density_min -0.245
_refine_ls_extinction_coef 0.032(6)
_refine_ls_extinction_expression Fc^*^=kFc[1+0.001xFc^2^\l^3^/sin(2\q)]^-1/4^
_refine_ls_extinction_method 'SHELXL97 (Sheldrick, 2008)'
_refine_ls_goodness_of_fit_ref 1.078
_refine_ls_hydrogen_treatment constr
_refine_ls_matrix_type full
_refine_ls_number_parameters 101
_refine_ls_number_reflns 1618
_refine_ls_number_restraints 0
_refine_ls_restrained_S_all 1.078
_refine_ls_R_factor_all 0.0878
_refine_ls_R_factor_gt 0.0619
_refine_ls_shift/su_max 0.000
_refine_ls_shift/su_mean 0.000
_refine_ls_structure_factor_coef Fsqd
_refine_ls_weighting_details 'calc w=1/[\s^2^(Fo^2^)+(0.0557P)^2^+0.4625P] where P=(Fo^2^+2Fc^2^)/3'
_refine_ls_weighting_scheme calc
_refine_ls_wR_factor_gt 0.1368
_refine_ls_wR_factor_ref 0.1474
_reflns_number_gt 1162
_reflns_number_total 1618
_reflns_threshold_expression I>2sigma(I)
_cod_data_source_file bx2355.cif
_cod_data_source_block I
_cod_original_sg_symbol_H-M 'P 21/c'
_cod_database_code 2230588
_cod_database_fobs_code 2230588

loop_
_symmetry_equiv_pos_as_xyz
'x, y, z'
'-x, y+1/2, -z+1/2'
'-x, -y, -z'
'x, -y-1/2, z-1/2'

loop_
_atom_site_type_symbol
_atom_site_label
_atom_site_fract_x
_atom_site_fract_y
_atom_site_fract_z
_atom_site_U_iso_or_equiv
_atom_site_adp_type
_atom_site_calc_flag
_atom_site_refinement_flags
_atom_site_occupancy
_atom_site_symmetry_multiplicity
_atom_site_disorder_assembly
_atom_site_disorder_group
O O1 0.0882(3) 0.56578(10) 0.8189(3) 0.0407(5) Uani d . 1 1 . .
O O2 0.4172(3) 0.61799(10) 0.9019(3) 0.0415(5) Uani d . 1 1 . .
C C2 0.1214(3) 0.70652(13) 0.8166(3) 0.0226(5) Uani d . 1 1 . .
N N1 0.6707(3) 0.51198(11) 0.7583(3) 0.0284(5) Uani d . 1 1 . .
H H1A 0.5813 0.5405 0.8182 0.043 Uiso d R 1 1 . .
H H1B 0.6812 0.4603 0.7926 0.043 Uiso d R 1 1 . .
H H1C 0.8057 0.5313 0.8016 0.043 Uiso d R 1 1 . .
N N2 0.1923(3) 0.84765(12) 0.8146(3) 0.0366(5) Uani d . 1 1 . .
C C3 -0.0997(4) 0.72136(13) 0.7603(4) 0.0284(5) Uani d . 1 1 . .
H H3A -0.1982 0.6795 0.7416 0.034 Uiso calc R 1 1 . .
C C5 -0.0222(4) 0.85903(14) 0.7611(4) 0.0346(6) Uani d . 1 1 . .
H H5A -0.0727 0.9110 0.7423 0.042 Uiso calc R 1 1 . .
C C1 0.2585(4) 0.77203(14) 0.8423(4) 0.0308(6) Uani d . 1 1 . .
H H1D 0.4069 0.7628 0.8816 0.037 Uiso calc R 1 1 . .
C C6 0.2143(3) 0.62372(13) 0.8475(3) 0.0248(5) Uani d . 1 1 . .
C C7 0.6080(4) 0.52001(14) 0.5385(3) 0.0278(5) Uani d . 1 1 . .
H H7B 0.7182 0.4959 0.4773 0.033 Uiso calc R 1 1 . .
H H7A 0.5977 0.5758 0.5025 0.033 Uiso calc R 1 1 . .
C C4 -0.1726(4) 0.79878(14) 0.7320(4) 0.0326(6) Uani d . 1 1 . .
H H4A -0.3202 0.8098 0.6942 0.039 Uiso calc R 1 1 . .

loop_
_atom_site_aniso_label
_atom_site_aniso_U_11
_atom_site_aniso_U_22
_atom_site_aniso_U_33
_atom_site_aniso_U_12
_atom_site_aniso_U_13
_atom_site_aniso_U_23
O1 0.0329(10) 0.0209(9) 0.0674(13) -0.0021(7) 0.0086(9) -0.0007(8)
O2 0.0237(9) 0.0340(10) 0.0633(13) 0.0046(7) 0.0006(8) -0.0115(9)
C2 0.0247(11) 0.0225(11) 0.0210(11) -0.0010(9) 0.0058(9) -0.0012(9)
N1 0.0268(10) 0.0222(10) 0.0342(11) 0.0025(8) 0.0016(8) -0.0010(8)
N2 0.0402(12) 0.0247(11) 0.0466(13) -0.0054(9) 0.0128(10) -0.0029(9)
C3 0.0278(12) 0.0223(12) 0.0346(13) -0.0024(9) 0.0050(10) -0.0004(10)
C5 0.0485(15) 0.0214(13) 0.0370(14) 0.0037(11) 0.0158(12) 0.0031(10)
C1 0.0262(12) 0.0286(13) 0.0383(14) -0.0031(10) 0.0081(10) -0.0022(10)
C6 0.0257(12) 0.0234(12) 0.0253(12) 0.0000(9) 0.0057(9) -0.0028(9)
C7 0.0266(12) 0.0236(12) 0.0326(13) -0.0029(9) 0.0048(10) 0.0022(10)
C4 0.0299(13) 0.0308(13) 0.0370(14) 0.0047(10) 0.0069(11) 0.0044(11)

loop_
_atom_type_symbol
_atom_type_description
_atom_type_scat_dispersion_real
_atom_type_scat_dispersion_imag
_atom_type_scat_source
C C 0.0033 0.0016 'International Tables Vol C Tables 4.2.6.8 and 6.1.1.4'
H H 0.0000 0.0000 'International Tables Vol C Tables 4.2.6.8 and 6.1.1.4'
N N 0.0061 0.0033 'International Tables Vol C Tables 4.2.6.8 and 6.1.1.4'
O O 0.0106 0.0060 'International Tables Vol C Tables 4.2.6.8 and 6.1.1.4'

loop_
_geom_angle_atom_site_label_1
_geom_angle_atom_site_label_2
_geom_angle_atom_site_label_3
_geom_angle_site_symmetry_1
_geom_angle_site_symmetry_3
_geom_angle
_geom_angle_publ_flag
C3 C2 C1 . . 116.9(2) ?
C3 C2 C6 . . 122.82(19) ?
C1 C2 C6 . . 120.2(2) ?
C7 N1 H1A . . 110.7 ?
C7 N1 H1B . . 110.0 ?
H1A N1 H1B . . 114.6 ?
C7 N1 H1C . . 109.6 ?
H1A N1 H1C . . 107.1 ?
H1B N1 H1C . . 104.5 ?
C5 N2 C1 . . 116.2(2) ?
C4 C3 C2 . . 119.6(2) ?
C4 C3 H3A . . 120.2 ?
C2 C3 H3A . . 120.2 ?
N2 C5 C4 . . 124.1(2) ?
N2 C5 H5A . . 118.0 ?
C4 C5 H5A . . 118.0 ?
N2 C1 C2 . . 124.7(2) ?
N2 C1 H1D . . 117.6 ?
C2 C1 H1D . . 117.6 ?
O1 C6 O2 . . 124.1(2) ?
O1 C6 C2 . . 119.0(2) ?
O2 C6 C2 . . 116.87(19) ?
N1 C7 C7 . 3_666 110.1(2) ?
N1 C7 H7B . . 109.6 ?
C7 C7 H7B 3_666 . 109.6 ?
N1 C7 H7A . . 109.6 ?
C7 C7 H7A 3_666 . 109.6 ?
H7B C7 H7A . . 108.2 ?
C5 C4 C3 . . 118.5(2) ?
C5 C4 H4A . . 120.7 ?
C3 C4 H4A . . 120.7 ?

loop_
_geom_bond_atom_site_label_1
_geom_bond_atom_site_label_2
_geom_bond_site_symmetry_2
_geom_bond_distance
_geom_bond_publ_flag
O1 C6 . 1.247(3) ?
O2 C6 . 1.257(3) ?
C2 C3 . 1.387(3) ?
C2 C1 . 1.389(3) ?
C2 C6 . 1.509(3) ?
N1 C7 . 1.476(3) ?
N1 H1A . 0.9005 ?
N1 H1B . 0.9004 ?
N1 H1C . 0.9004 ?
N2 C5 . 1.337(3) ?
N2 C1 . 1.341(3) ?
C3 C4 . 1.382(3) ?
C3 H3A . 0.9300 ?
C5 C4 . 1.373(3) ?
C5 H5A . 0.9300 ?
C1 H1D . 0.9300 ?
C7 C7 3_666 1.510(4) ?
C7 H7B . 0.9700 ?
C7 H7A . 0.9700 ?
C4 H4A . 0.9300 ?

loop_
_geom_hbond_atom_site_label_D
_geom_hbond_atom_site_label_H
_geom_hbond_atom_site_label_A
_geom_hbond_site_symmetry_A
_geom_hbond_distance_DH
_geom_hbond_distance_HA
_geom_hbond_distance_DA
_geom_hbond_angle_DHA
N1 H1B N2 2_646 0.90 2.24 2.971(3) 138
N1 H1C O1 1_655 0.90 1.85 2.729(3) 164
N1 H1A O2 . 0.90 1.83 2.711(3) 166

loop_
_geom_torsion_atom_site_label_1
_geom_torsion_atom_site_label_2
_geom_torsion_atom_site_label_3
_geom_torsion_atom_site_label_4
_geom_torsion_site_symmetry_1
_geom_torsion_site_symmetry_2
_geom_torsion_site_symmetry_3
_geom_torsion_site_symmetry_4
_geom_torsion
_geom_torsion_publ_flag
C1 C2 C3 C4 . . . . 0.2(3) ?
C6 C2 C3 C4 . . . . -179.1(2) ?
C1 N2 C5 C4 . . . . -0.7(4) ?
C5 N2 C1 C2 . . . . 1.0(4) ?
C3 C2 C1 N2 . . . . -0.7(4) ?
C6 C2 C1 N2 . . . . 178.6(2) ?
C3 C2 C6 O1 . . . . 1.0(3) ?
C1 C2 C6 O1 . . . . -178.3(2) ?
C3 C2 C6 O2 . . . . -178.8(2) ?
C1 C2 C6 O2 . . . . 1.9(3) ?
N2 C5 C4 C3 . . . . 0.3(4) ?
C2 C3 C4 C5 . . . . 0.0(4) ?
